data_1549015
loop_
_publ_author_name
'Banerjee, Samya'
'Soldevila-Barreda, Joan J'
'Wolny, Juliusz A.'
'Wootton, Christopher A.'
'Habtemariam, Abraha'
'Romero-Canel\'on, Isolda'
'Chen, Feng'
'Clarkson, Guy J.'
'Prokes, Ivan'
'Song, Lijiang'
'O'Connor, Peter B'
'Sch\"unemann, Volker'
'Sadler, Peter J.'

_publ_section_title
;
 New activation mechanism for half-sandwich organometallic anticancer
 complexes.
;
_journal_issue 12
_journal_name_full 'Chemical science'
_journal_page_first 3177
_journal_page_last 3185
_journal_paper_doi 10.1039/c7sc05058e
_journal_volume 9
_journal_year 2018
_chemical_formula_moiety 'C25 H28 N3 Rh, 1.15(F6 P), F4.28 P0.85, 0.5(O), 0.82(F)'
_chemical_formula_sum 'C25 H28 F12 N3 O0.5 P2 Rh'
_chemical_formula_weight 771.35
_space_group_crystal_system triclinic
_space_group_IT_number 2
_space_group_name_Hall '-P 1'
_space_group_name_H-M_alt 'P -1'
_symmetry_space_group_name_Hall '-P 1'
_symmetry_space_group_name_H-M 'P -1'
_atom_sites_solution_hydrogens geom
_atom_sites_solution_primary dual
_audit_creation_date 2017-07-10
_audit_creation_method
;
Olex2 1.2
(compiled 2017.03.28 svn.r3405 for OlexSys, GUI svn.r5335)
;
_audit_update_record
;
2017-08-16 deposited with the CCDC.
2018-02-19 downloaded from the CCDC.
;
_cell_angle_alpha 101.363(2)
_cell_angle_beta 90.9323(17)
_cell_angle_gamma 109.801(2)
_cell_formula_units_Z 2
_cell_length_a 9.84864(19)
_cell_length_b 10.1712(3)
_cell_length_c 16.1627(3)
_cell_measurement_reflns_used 17759
_cell_measurement_temperature 150(2)
_cell_measurement_theta_max 77.5970
_cell_measurement_theta_min 4.6600
_cell_volume 1487.41(6)
_computing_cell_refinement 'CrysAlisPro 1.171.38.43d (Rigaku OD, 2015)'
_computing_data_collection 'CrysAlisPro 1.171.38.43d (Rigaku OD, 2015)'
_computing_data_reduction 'CrysAlisPro 1.171.38.43d (Rigaku OD, 2015)'
_computing_molecular_graphics 'Olex2 (Dolomanov et al., 2009)'
_computing_publication_material 'Olex2 (Dolomanov et al., 2009)'
_computing_structure_refinement 'ShelXL (Sheldrick, 2015)'
_computing_structure_solution 'ShelXT (Sheldrick, 2015)'
_diffrn_ambient_environment N~2~
_diffrn_ambient_temperature 150(2)
_diffrn_detector 'CCD plate'
_diffrn_detector_area_resol_mean 10.2833
_diffrn_detector_type Ruby
_diffrn_measured_fraction_theta_full 0.999
_diffrn_measured_fraction_theta_max 0.984
_diffrn_measurement_details
;
List of Runs (angles in degrees, time in seconds):

  # Type    Start    End  Width  t~exp~   \w     \q     \k     \f   Frames
#--------------------------------------------------------------------------
  1  \w   -116.00 -17.00   1.00    6.25    --  -41.71 -38.00-120.00   99
  2  \w    -66.00  33.00   1.00    6.25    --  -41.71  38.00  60.00   99
  3  \w    -70.00  31.00   1.00    6.25    --  -41.71  57.00 150.00  101
  4  \w     17.00 116.00   1.00    6.25    --   41.71  38.00-120.00   99
  5  \w     18.00  98.00   1.00    6.25    --   41.71-125.00  30.00   80
  6  \w     42.00 143.00   1.00   25.00    --  114.00 -61.00-120.00  101
  7  \w     86.00 178.00   1.00   25.00    --  114.00  30.00-150.00   92
  8  \w     38.00 116.00   1.00   25.00    --  114.00-111.00-120.00   78
  9  \w     38.00 116.00   1.00   25.00    --  114.00-111.00  60.00   78
 10  \w     38.00 147.00   1.00   25.00    --  114.00 -77.00 120.00  109
 11  \w     38.00 142.00   1.00   25.00    --  114.00 -30.00 -60.00  104
 12  \w     41.00 140.00   1.00   25.00    --  114.00 -45.00  30.00   99
 13  \w     32.00 167.00   1.00   25.00    --  114.00 -15.00-180.00  135
 14  \w   -115.00 -14.00   1.00    6.25    --  -41.71 -57.00 120.00  101
 15  \w   -118.00  -9.00   1.00    6.25    --  -41.71 -77.00  60.00  109
 16  \w     -4.00  83.00   1.00    6.25    --   41.71 -99.00 -90.00   87
 17  \w      9.00 118.00   1.00    6.25    --   41.71  77.00   0.00  109
 18  \w     85.00 178.00   1.00   25.00    --  114.00  61.00  90.00   93
 19  \w     61.00 178.00   1.00   25.00    --  114.00  15.00 120.00  117
 20  \w     86.00 178.00   1.00   25.00    --  114.00  30.00 -60.00   92
 21  \w     81.00 178.00   1.00   25.00    --  114.00  77.00 120.00   97
 22  \w     86.00 178.00   1.00   25.00    --  114.00  30.00   0.00   92
 23  \w     85.00 178.00   1.00   25.00    --  114.00  61.00 -60.00   93
 24  \w     88.00 178.00   1.00   25.00    --  114.00  45.00  30.00   90
 25  \w     88.00 178.00   1.00   25.00    --  114.00  45.00-120.00   90
 26  \w    -70.00  31.00   1.00    6.25    --  -41.71  57.00 -90.00  101
 27  \w      9.00 118.00   1.00    6.25    --   41.71  77.00  90.00  109
 28  \w      9.00 118.00   1.00    6.25    --   41.71  77.00 -90.00  109
 29  \w      9.00 118.00   1.00    6.25    --   41.71  77.00 150.00  109
 30  \w     81.00 178.00   1.00   25.00    --  114.00  77.00  30.00   97
 31  \w     85.00 178.00   1.00   25.00    --  114.00  61.00-120.00   93
 32  \w     81.00 178.00   1.00   25.00    --  114.00  77.00 -30.00   97
 33  \w     85.00 178.00   1.00   25.00    --  114.00  61.00 120.00   93
 34  \w     85.00 178.00   1.00   25.00    --  114.00  61.00 150.00   93
 35  \w     85.00 178.00   1.00   25.00    --  114.00  61.00-150.00   93
 36  \w     85.00 178.00   1.00   25.00    --  114.00  61.00  60.00   93
 37  \w     88.00 178.00   1.00   25.00    --  114.00  45.00-150.00   90
 38  \w   -115.00 -14.00   1.00    6.25    --  -41.71 -57.00 150.00  101
 39  \w    -70.00  31.00   1.00    6.25    --  -41.71  57.00-180.00  101
 40  \w     17.00 116.00   1.00    6.25    --   41.71  38.00 -60.00   99
 41  \w     14.00 115.00   1.00    6.25    --   41.71  57.00   0.00  101
 42  \w     81.00 178.00   1.00   25.00    --  114.00  77.00-120.00   97
 43  \w     32.00 109.00   1.00   25.00    --  114.00 -95.00 -30.00   77
 44  \w     81.00 178.00   1.00   25.00    --  114.00  77.00 -90.00   97
 45  \w     81.00 178.00   1.00   25.00    --  114.00  77.00 150.00   97
 46  \w     85.00 178.00   1.00   25.00    --  114.00  61.00   0.00   93
 47  \w     85.00 178.00   1.00   25.00    --  114.00  61.00  30.00   93
 48  \w     81.00 178.00   1.00   25.00    --  114.00  77.00  90.00   97
 49  \w     81.00 178.00   1.00   25.00    --  114.00  77.00  60.00   97
 50  \w     17.00 116.00   1.00    6.25    --   41.71  38.00-180.00   99
 51  \w      9.00 118.00   1.00    6.25    --   41.71  77.00-180.00  109
;
_diffrn_measurement_device 'four-circle diffractometer'
_diffrn_measurement_device_type 'Xcalibur, Ruby, Gemini'
_diffrn_measurement_method '\w scans'
_diffrn_orient_matrix_type 'CrysAlisPro convention (1999,Acta A55,543-557)'
_diffrn_orient_matrix_UB_11 -0.0329375000
_diffrn_orient_matrix_UB_12 0.0403260000
_diffrn_orient_matrix_UB_13 -0.0831623000
_diffrn_orient_matrix_UB_21 0.1587447000
_diffrn_orient_matrix_UB_22 0.0294880000
_diffrn_orient_matrix_UB_23 -0.0198204000
_diffrn_orient_matrix_UB_31 -0.0397628000
_diffrn_orient_matrix_UB_32 -0.1570949000
_diffrn_orient_matrix_UB_33 -0.0471207000
_diffrn_radiation_monochromator graphite
_diffrn_radiation_probe x-ray
_diffrn_radiation_type CuK\a
_diffrn_radiation_wavelength 1.54184
_diffrn_reflns_av_R_equivalents 0.0627
_diffrn_reflns_av_unetI/netI 0.0326
_diffrn_reflns_Laue_measured_fraction_full 0.999
_diffrn_reflns_Laue_measured_fraction_max 0.984
_diffrn_reflns_limit_h_max 12
_diffrn_reflns_limit_h_min -12
_diffrn_reflns_limit_k_max 12
_diffrn_reflns_limit_k_min -12
_diffrn_reflns_limit_l_max 20
_diffrn_reflns_limit_l_min -20
_diffrn_reflns_number 44172
_diffrn_reflns_point_group_measured_fraction_full 0.999
_diffrn_reflns_point_group_measured_fraction_max 0.984
_diffrn_reflns_theta_full 67.684
_diffrn_reflns_theta_max 78.018
_diffrn_reflns_theta_min 4.732
_diffrn_source 'fine-focus sealed X-ray tube'
_diffrn_source_type 'Enhance (Cu) X-ray Source'
_exptl_absorpt_coefficient_mu 6.585
_exptl_absorpt_correction_T_max 1.00000
_exptl_absorpt_correction_T_min 0.46587
_exptl_absorpt_correction_type multi-scan
_exptl_absorpt_process_details
;
CrysAlisPro 1.171.38.43d (Rigaku Oxford Diffraction, 2015)
Empirical absorption correction using spherical harmonics,
 implemented in SCALE3 ABSPACK scaling algorithm.
;
_exptl_crystal_colour colourless
_exptl_crystal_colour_primary colourless
_exptl_crystal_density_diffrn 1.722
_exptl_crystal_description block
_exptl_crystal_F_000 772
_exptl_crystal_size_max 0.2
_exptl_crystal_size_mid 0.18
_exptl_crystal_size_min 0.02
_refine_diff_density_max 1.348
_refine_diff_density_min -0.618
_refine_diff_density_rms 0.077
_refine_ls_extinction_method none
_refine_ls_goodness_of_fit_ref 1.040
_refine_ls_hydrogen_treatment constr
_refine_ls_matrix_type full
_refine_ls_number_parameters 518
_refine_ls_number_reflns 6273
_refine_ls_number_restraints 42
_refine_ls_restrained_S_all 1.046
_refine_ls_R_factor_all 0.0532
_refine_ls_R_factor_gt 0.0482
_refine_ls_shift/su_max 0.001
_refine_ls_shift/su_mean 0.000
_refine_ls_structure_factor_coef Fsqd
_refine_ls_weighting_details 'w=1/[\s^2^(Fo^2^)+(0.0601P)^2^+2.0805P] where P=(Fo^2^+2Fc^2^)/3'
_refine_ls_weighting_scheme calc
_refine_ls_wR_factor_gt 0.1226
_refine_ls_wR_factor_ref 0.1266
_reflns_Friedel_coverage 0.000
_reflns_number_gt 5711
_reflns_number_total 6273
_reflns_threshold_expression 'I > 2\s(I)'
_cod_data_source_file c7sc05058e2.cif
_cod_data_source_block sb2
_cod_depositor_comments 'Adding full bibliography for 1549011--1549018.cif.'
_cod_original_formula_sum 'C25 H28 F12 N3 O0.50 P2 Rh'
_cod_database_code 1549015
_shelx_shelxl_version_number 2014/7
_chemical_oxdiff_formula 'C20 H20 N2 O2 F6 P Rh'
_shelx_space_group_comment
;
The symmetry employed for this shelxl refinement is uniquely defined
by the following loop, which should always be used as a source of
symmetry information in preference to the above space-group names.
They are only intended as comments.
;
_reflns_odcompleteness_completeness 99.88
_reflns_odcompleteness_iscentric 1
_reflns_odcompleteness_theta 69.95
_olex2_refinement_description
;
The asymmetric unit contains the Rh complex, two PF6 counter ions and a partially occupied water molecule.
No hydrogens were located on the water molecule.
The complex was modeled as disordered over two closely related positions. The occupancy was originally 
linked to a free variable that settled around 85:15 and the occupancy of the components was fixed at this 
value for the rest of the refinement.
The PF6 counter ion (P20_F26) was modeled as disordered over two closely related positions again linked to 
85:15 occupancy. Additionally, the major component was also modelled as disordered where the components were 
related by a rotation about the meridian. The occupancy of these components (F23-F26 : F23A-F26A) was linked 
to a free variable which refined to 76:24 (of the 85% occupancy).
Minor components were refined isotropically and several DFIX, DANG and SIMU restraints were used to give the minor 
components reasonable bond lengths, angles and thermal parameters.

1. Fixed Uiso
 At 1.2 times of:
  All C(H) groups
 At 1.5 times of:
  All C(H,H,H) groups
2. Restrained distances
 P30-F31 = P30-F32 = P30-F33 = P30-F34 = P30-F35 = P30-F36
 1.58 with sigma of 0.02
 P20-F21 = P20-F22 = P20-F23A = P20-F24A = P20-F25A = P20-F26A
 1.58 with sigma of 0.02
 F31-F33 = F31-F34 = F31-F35 = F31-F36 = F32-F33 = F32-F34
 2.23 with sigma of 0.04
 F32-F35 = F32-F36 = F33-F35 = F33-F36 = F34-F35 = F34-F36
 2.23 with sigma of 0.04
 F21-F23A = F21-F24A = F21-F25A = F21-F26A = F22-F23A = F22-F24A
 2.23 with sigma of 0.04
 F22-F25A = F22-F26A = F23A-F25A = F23A-F26A = F24A-F25A = F24A-F26A
 2.23 with sigma of 0.04
3. Uiso/Uaniso restraints and constraints
P30 \\sim F35 \\sim F31 \\sim F32 \\sim F36 \\sim F34 \\sim F33: within 1.7A
with sigma of 0.008 and sigma for terminal atoms of 0.016
4. Others
 Sof(F24A)=Sof(F25A)=Sof(F23A)=Sof(F26A)=0.85*(1-FVAR(2))
 Sof(F23)=Sof(F24)=Sof(F26)=Sof(F25)=0.85*FVAR(2)
 Fixed Sof: Rh1(0.85) P20(0.85) N1(0.85) N12(0.85) C6(0.85) N13(0.85)
 F21(0.85) C7(0.85) C22(0.85) C5(0.85) H5(0.85) F22(0.85) C21(0.85) C8(0.85)
 H8(0.85) C23(0.85) C2(0.85) H2(0.85) C9(0.85) H9(0.85) C20(0.85) C27(0.85)
 H27A(0.85) H27B(0.85) H27C(0.85) C15(0.85) H15(0.85) C18(0.85) H18(0.85)
 C26(0.85) H26A(0.85) H26B(0.85) H26C(0.85) C11(0.85) H11(0.85) C4(0.85)
 H4(0.85) C19(0.85) C16(0.85) H16(0.85) C24(0.85) H24A(0.85) H24B(0.85)
 H24C(0.85) C3(0.85) H3(0.85) C17(0.85) H17(0.85) C14(0.85) H14(0.85) C10(0.85)
 H10(0.85) C28(0.85) H28A(0.85) H28B(0.85) H28C(0.85) C25(0.85) H25A(0.85)
 H25B(0.85) H25C(0.85) O1(0.5) Rh(0.15) N0AA(0.15) C2AA(0.15) H2AA(0.15)
 C6AA(0.15) H6AA(0.15) C9AA(0.15) H9AA(0.15) C0BA(0.15) H0BA(0.15) C19A(0.15)
 C20A(0.15) C21A(0.15) C22A(0.15) C23A(0.15) C24A(0.15) H24D(0.15) H24E(0.15)
 H24F(0.15) C25A(0.15) H25D(0.15) H25E(0.15) H25F(0.15) C26A(0.15) H26D(0.15)
 H26E(0.15) H26F(0.15) C27A(0.15) H27D(0.15) H27E(0.15) H27F(0.15) C28A(0.15)
 H28D(0.15) H28E(0.15) H28F(0.15) C1BA(0.15) H1BA(0.15) N1A(0.15) C2A(0.15)
 H2A(0.15) C3A(0.15) H3A(0.15) C4A(0.15) H4A(0.15) C5A(0.15) H5A(0.15)
 C6A(0.15) N12A(0.15) C7A(0.15) C8A(0.15) H8A(0.15) C9A(0.15) H9A(0.15)
 C10A(0.15) H10A(0.15) C11A(0.15) H11A(0.15) P30(0.15) F35(0.15) F31(0.15)
 F32(0.15) F36(0.15) F34(0.15) F33(0.15)
5.a Me refined with riding coordinates:
 C25A(H25D,H25E,H25F), C27A(H27D,H27E,H27F)
5.b Aromatic/amide H refined with riding coordinates:
 C5(H5), C8(H8), C2(H2), C9(H9), C15(H15), C18(H18), C11(H11), C4(H4),
 C16(H16), C3(H3), C17(H17), C14(H14), C10(H10), C2AA(H2AA), C6AA(H6AA),
 C9AA(H9AA), C0BA(H0BA), C1BA(H1BA), C2A(H2A), C3A(H3A), C4A(H4A), C5A(H5A),
 C8A(H8A), C9A(H9A), C10A(H10A), C11A(H11A)
5.c Fitted hexagon refined as free rotating group:
 N1A(C2A,C3A,C4A,C5A,C6A), N12A(C7A,C8A,C9A,C10A,C11A)
5.d Cp* refined as free rotating group:
 C19A(C20A,C21A,C22A,C23A,C24A,C25A,C26A,C27A,C28A)
5.e Idealised Me refined as rotating group:
 C27(H27A,H27B,H27C), C26(H26A,H26B,H26C), C24(H24A,H24B,H24C), C28(H28A,H28B,
 H28C), C25(H25A,H25B,H25C), C24A(H24D,H24E,H24F), C26A(H26D,H26E,H26F),
 C28A(H28D,H28E,H28F)
;
_olex2_submission_special_instructions 'No special instructions were received'
_oxdiff_exptl_absorpt_empirical_details
;
Empirical correction (ABSPACK) includes:
- Absorption correction using spherical harmonics
- Frame scaling
;
_oxdiff_exptl_absorpt_empirical_full_max 2.006
_oxdiff_exptl_absorpt_empirical_full_min 0.622

loop_
_space_group_symop_operation_xyz
'x, y, z'
'-x, -y, -z'

loop_
_atom_site_label
_atom_site_type_symbol
_atom_site_fract_x
_atom_site_fract_y
_atom_site_fract_z
_atom_site_U_iso_or_equiv
_atom_site_adp_type
_atom_site_occupancy
_atom_site_site_symmetry_order
_atom_site_calc_flag
_atom_site_refinement_flags_posn
_atom_site_refinement_flags_adp
_atom_site_refinement_flags_occupancy
_atom_site_disorder_assembly
_atom_site_disorder_group
Rh1 Rh 0.59973(3) 0.52949(3) 0.24829(2) 0.03749(11) Uani 0.85 1 d . . P A 1
P10 P 0.20818(11) 0.86663(13) 0.11492(9) 0.0603(3) Uani 1 1 d . . . . .
P20 P 0.94910(19) 0.2153(2) 0.35789(11) 0.0669(4) Uani 0.85 1 d D . P B 1
F12 F 0.2903(4) 0.8018(4) 0.1713(2) 0.0837(9) Uani 1 1 d . . . . .
N1 N 0.6336(4) 0.6678(5) 0.1633(3) 0.0420(8) Uani 0.85 1 d . . P A 1
F13 F 0.1611(4) 0.7203(4) 0.0463(3) 0.1075(14) Uani 1 1 d . . . . .
F16 F 0.3511(3) 0.9252(4) 0.0688(2) 0.0942(10) Uani 1 1 d . . . . .
N12 N 0.4105(4) 0.4363(5) 0.1642(3) 0.0437(9) Uani 0.85 1 d . . P A 1
F14 F 0.2540(4) 1.0115(4) 0.1833(3) 0.1048(12) Uani 1 1 d . . . . .
F11 F 0.1253(3) 0.9294(4) 0.0548(2) 0.0885(10) Uani 1 1 d . . . . .
C6 C 0.5204(5) 0.6405(8) 0.1060(3) 0.0435(11) Uani 0.85 1 d . . P A 1
F15 F 0.0653(4) 0.8123(5) 0.1581(3) 0.1197(15) Uani 1 1 d . . . . .
N13 N 0.4867(4) 0.6538(4) 0.3175(2) 0.0443(8) Uani 0.85 1 d . . P A 1
F21 F 0.7766(4) 0.1725(6) 0.3575(4) 0.1062(15) Uani 0.85 1 d D . P B 1
C7 C 0.3940(5) 0.5103(7) 0.1071(3) 0.0449(11) Uani 0.85 1 d . . P A 1
C22 C 0.7908(4) 0.4678(5) 0.2336(3) 0.0422(9) Uani 0.85 1 d . . P A 1
C5 C 0.5247(7) 0.7289(7) 0.0506(4) 0.0543(12) Uani 0.85 1 d . . P A 1
H5 H 0.4443 0.7080 0.0107 0.065 Uiso 0.85 1 calc R . P A 1
F22 F 1.1202(4) 0.2588(6) 0.3597(3) 0.1190(17) Uani 0.85 1 d D . P B 1
C21 C 0.6691(4) 0.3443(5) 0.2383(3) 0.0429(9) Uani 0.85 1 d . . P A 1
C8 C 0.2676(6) 0.4661(6) 0.0535(4) 0.0551(12) Uani 0.85 1 d . . P A 1
H8 H 0.2578 0.5198 0.0134 0.066 Uiso 0.85 1 calc R . P A 1
C23 C 0.8104(4) 0.5728(5) 0.3117(3) 0.0435(9) Uani 0.85 1 d . . P A 1
C2 C 0.7509(5) 0.7849(5) 0.1664(4) 0.0508(10) Uani 0.85 1 d . . P A 1
H2 H 0.8298 0.8056 0.2072 0.061 Uiso 0.85 1 calc R . P A 1
C9 C 0.1575(5) 0.3435(6) 0.0597(5) 0.0619(15) Uani 0.85 1 d . . P A 1
H9 H 0.0705 0.3115 0.0235 0.074 Uiso 0.85 1 calc R . P A 1
C20 C 0.6112(4) 0.3741(5) 0.3184(3) 0.0453(9) Uani 0.85 1 d . . P A 1
F23 F 0.9598(7) 0.2141(10) 0.4550(3) 0.105(3) Uani 0.645(10) 1 d . . P B 1
C27 C 0.8893(6) 0.4830(7) 0.1655(3) 0.0535(12) Uani 0.85 1 d . . P A 1
H27A H 0.8426 0.4094 0.1146 0.080 Uiso 0.85 1 calc GR . P A 1
H27B H 0.9792 0.4716 0.1839 0.080 Uiso 0.85 1 calc GR . P A 1
H27C H 0.9115 0.5779 0.1527 0.080 Uiso 0.85 1 calc GR . P A 1
C15 C 0.4771(8) 0.8772(7) 0.3888(5) 0.0716(17) Uani 0.85 1 d . . P A 1
H15 H 0.5208 0.9785 0.4034 0.086 Uiso 0.85 1 calc R . P A 1
C18 C 0.3574(5) 0.5903(6) 0.3448(3) 0.0512(10) Uani 0.85 1 d . . P A 1
H18 H 0.3151 0.4889 0.3296 0.061 Uiso 0.85 1 calc R . P A 1
C26 C 0.6166(6) 0.2093(6) 0.1734(4) 0.0578(12) Uani 0.85 1 d . . P A 1
H26A H 0.5110 0.1778 0.1630 0.087 Uiso 0.85 1 calc GR . P A 1
H26B H 0.6432 0.1357 0.1935 0.087 Uiso 0.85 1 calc GR . P A 1
H26C H 0.6609 0.2249 0.1206 0.087 Uiso 0.85 1 calc GR . P A 1
F24 F 0.9336(7) 0.2294(11) 0.2632(5) 0.120(3) Uani 0.645(10) 1 d . . P B 1
C11 C 0.3010(5) 0.3173(6) 0.1704(4) 0.0530(11) Uani 0.85 1 d . . P A 1
H11 H 0.3116 0.2659 0.2117 0.064 Uiso 0.85 1 calc R . P A 1
C4 C 0.6459(8) 0.8470(8) 0.0536(4) 0.0619(13) Uani 0.85 1 d . . P A 1
H4 H 0.6506 0.9083 0.0155 0.074 Uiso 0.85 1 calc R . P A 1
C19 C 0.7010(4) 0.5132(5) 0.3637(3) 0.0457(9) Uani 0.85 1 d . . P A 1
C16 C 0.3445(6) 0.8118(7) 0.4160(4) 0.0751(16) Uani 0.85 1 d . . P A 1
H16 H 0.2958 0.8664 0.4496 0.090 Uiso 0.85 1 calc R . P A 1
C24 C 0.6873(6) 0.5813(6) 0.4518(3) 0.0613(13) Uani 0.85 1 d . . P A 1
H24A H 0.7314 0.6855 0.4600 0.092 Uiso 0.85 1 calc GR . P A 1
H24B H 0.7368 0.5479 0.4918 0.092 Uiso 0.85 1 calc GR . P A 1
H24C H 0.5846 0.5556 0.4618 0.092 Uiso 0.85 1 calc GR . P A 1
C3 C 0.7607(6) 0.8765(6) 0.1120(4) 0.0598(13) Uani 0.85 1 d . . P A 1
H3 H 0.8453 0.9583 0.1150 0.072 Uiso 0.85 1 calc R . P A 1
C17 C 0.2840(6) 0.6647(6) 0.3933(4) 0.0646(13) Uani 0.85 1 d . . P A 1
H17 H 0.1926 0.6158 0.4111 0.078 Uiso 0.85 1 calc R . P A 1
C14 C 0.5474(5) 0.7968(5) 0.3405(3) 0.0563(11) Uani 0.85 1 d . . P A 1
H14 H 0.6400 0.8434 0.3232 0.068 Uiso 0.85 1 calc R . P A 1
C10 C 0.1727(5) 0.2671(6) 0.1180(4) 0.0608(14) Uani 0.85 1 d . . P A 1
H10 H 0.0972 0.1816 0.1225 0.073 Uiso 0.85 1 calc R . P A 1
F26 F 0.9243(10) 0.0499(7) 0.3348(8) 0.126(4) Uani 0.645(10) 1 d . . P B 1
C28 C 0.9333(5) 0.7122(6) 0.3386(3) 0.0569(11) Uani 0.85 1 d . . P A 1
H28A H 0.9855 0.7362 0.2895 0.085 Uiso 0.85 1 calc GR . P A 1
H28B H 0.9995 0.7040 0.3816 0.085 Uiso 0.85 1 calc GR . P A 1
H28C H 0.8952 0.7876 0.3624 0.085 Uiso 0.85 1 calc GR . P A 1
F25 F 0.9574(9) 0.3775(7) 0.3845(7) 0.135(4) Uani 0.645(10) 1 d . . P B 1
C25 C 0.4915(5) 0.2700(6) 0.3537(4) 0.0584(12) Uani 0.85 1 d . . P A 1
H25A H 0.4282 0.3186 0.3811 0.088 Uiso 0.85 1 calc GR . P A 1
H25B H 0.5330 0.2328 0.3953 0.088 Uiso 0.85 1 calc GR . P A 1
H25C H 0.4350 0.1907 0.3076 0.088 Uiso 0.85 1 calc GR . P A 1
O1 O 0.8148(13) -0.0550(12) 0.5141(8) 0.128(4) Uani 0.5 1 d . . P . .
Rh Rh 0.54877(18) 0.57253(18) 0.26792(10) 0.0319(3) Uiso 0.15 1 d . . P C 2
N0AA N 0.6637(17) 0.4481(18) 0.2018(10) 0.028(3) Uiso 0.15 1 d . . P C 2
C2AA C 0.601(2) 0.308(2) 0.1805(12) 0.033(4) Uiso 0.15 1 d . . P C 2
H2AA H 0.5039 0.2659 0.1927 0.039 Uiso 0.15 1 calc R . P C 2
C6AA C 0.812(3) 0.278(3) 0.1258(15) 0.044(5) Uiso 0.15 1 d . . P C 2
H6AA H 0.8636 0.2204 0.0984 0.053 Uiso 0.15 1 calc R . P C 2
C9AA C 0.674(3) 0.215(3) 0.1393(17) 0.045(5) Uiso 0.15 1 d . . P C 2
H9AA H 0.6269 0.1141 0.1227 0.054 Uiso 0.15 1 calc R . P C 2
C0BA C 0.800(2) 0.503(2) 0.1881(13) 0.031(4) Uiso 0.15 1 d . . P C 2
H0BA H 0.8455 0.6034 0.2054 0.037 Uiso 0.15 1 calc R . P C 2
C19A C 0.6237(14) 0.5498(15) 0.3907(9) 0.052(6) Uiso 0.15 1 d . . P C 2
C20A C 0.6551(14) 0.6970(14) 0.3914(10) 0.074(9) Uiso 0.15 1 d G . P C 2
C21A C 0.5222(17) 0.7174(15) 0.3754(11) 0.059(6) Uiso 0.15 1 d G . P C 2
C22A C 0.4088(14) 0.5828(16) 0.3647(10) 0.079(12) Uiso 0.15 1 d G . P C 2
C23A C 0.4715(14) 0.4793(14) 0.3741(9) 0.056(6) Uiso 0.15 1 d G . P C 2
C24A C 0.7330(18) 0.481(2) 0.4050(15) 0.076(9) Uiso 0.15 1 d G . P C 2
H24D H 0.6939 0.3787 0.3776 0.114 Uiso 0.15 1 calc GR . P C 2
H24E H 0.7534 0.4909 0.4659 0.114 Uiso 0.15 1 calc GR . P C 2
H24F H 0.8228 0.5271 0.3806 0.114 Uiso 0.15 1 calc GR . P C 2
C25A C 0.8036(17) 0.8117(18) 0.4067(17) 0.107(14) Uiso 0.15 1 d G . P C 2
H25D H 0.7949 0.9039 0.4038 0.160 Uiso 0.15 1 calc R . P C 2
H25E H 0.8475 0.8180 0.4628 0.160 Uiso 0.15 1 calc R . P C 2
H25F H 0.8647 0.7876 0.3633 0.160 Uiso 0.15 1 calc R . P C 2
C26A C 0.505(2) 0.8576(17) 0.3705(18) 0.075(16) Uiso 0.15 1 d G . P C 2
H26D H 0.5888 0.9164 0.3465 0.112 Uiso 0.15 1 calc GR . P C 2
H26E H 0.4974 0.9083 0.4275 0.112 Uiso 0.15 1 calc GR . P C 2
H26F H 0.4165 0.8390 0.3343 0.112 Uiso 0.15 1 calc GR . P C 2
C27A C 0.2495(15) 0.555(2) 0.3464(17) 0.088(11) Uiso 0.15 1 d G . P C 2
H27D H 0.1946 0.4529 0.3420 0.133 Uiso 0.15 1 calc R . P C 2
H27E H 0.2166 0.6118 0.3925 0.133 Uiso 0.15 1 calc R . P C 2
H27F H 0.2338 0.5814 0.2929 0.133 Uiso 0.15 1 calc R . P C 2
C28A C 0.3906(19) 0.3218(15) 0.3677(16) 0.080(10) Uiso 0.15 1 d G . P C 2
H28D H 0.3751 0.2715 0.3081 0.119 Uiso 0.15 1 calc GR . P C 2
H28E H 0.2968 0.3087 0.3910 0.119 Uiso 0.15 1 calc GR . P C 2
H28F H 0.4475 0.2830 0.3999 0.119 Uiso 0.15 1 calc GR . P C 2
C1BA C 0.883(3) 0.425(3) 0.1504(17) 0.036(6) Uiso 0.15 1 d . . P C 2
H1BA H 0.9821 0.4701 0.1420 0.043 Uiso 0.15 1 calc R . P C 2
N1A N 0.6215(18) 0.7069(17) 0.1857(10) 0.029(5) Uiso 0.15 1 d . . P C 2
C2A C 0.7515(17) 0.822(2) 0.2037(10) 0.055(8) Uiso 0.15 1 d G . P C 2
H2A H 0.8123 0.8369 0.2534 0.066 Uiso 0.15 1 calc R . P C 2
C3A C 0.792(2) 0.9154(19) 0.1488(13) 0.048(7) Uiso 0.15 1 d G . P C 2
H3A H 0.8813 0.9940 0.1611 0.057 Uiso 0.15 1 calc R . P C 2
C4A C 0.703(3) 0.894(2) 0.0761(11) 0.047(7) Uiso 0.15 1 d G . P C 2
H4A H 0.7314 0.9573 0.0386 0.057 Uiso 0.15 1 calc R . P C 2
C5A C 0.573(2) 0.778(2) 0.0582(10) 0.035(6) Uiso 0.15 1 d G . P C 2
H5A H 0.5126 0.7636 0.0085 0.042 Uiso 0.15 1 calc R . P C 2
C6A C 0.5325(18) 0.6852(19) 0.1130(12) 0.041(10) Uiso 0.15 1 d G . P C 2
N12A N 0.3935(19) 0.480(2) 0.1674(10) 0.032(6) Uiso 0.15 1 d . . P C 2
C7A C 0.4098(19) 0.5585(18) 0.1047(12) 0.032(7) Uiso 0.15 1 d G . P C 2
C8A C 0.308(2) 0.511(2) 0.0348(11) 0.049(8) Uiso 0.15 1 d G . P C 2
H8A H 0.3192 0.5652 -0.0080 0.058 Uiso 0.15 1 calc R . P C 2
C9A C 0.190(2) 0.385(3) 0.0276(12) 0.062(9) Uiso 0.15 1 d G . P C 2
H9A H 0.1206 0.3532 -0.0201 0.074 Uiso 0.15 1 calc R . P C 2
C10A C 0.174(2) 0.307(2) 0.0903(16) 0.061(12) Uiso 0.15 1 d G . P C 2
H10A H 0.0932 0.2206 0.0854 0.073 Uiso 0.15 1 calc R . P C 2
C11A C 0.276(2) 0.354(2) 0.1602(13) 0.069(13) Uiso 0.15 1 d G . P C 2
H11A H 0.2644 0.2999 0.2030 0.083 Uiso 0.15 1 calc R . P C 2
P30 P 0.8996(10) 0.1812(10) 0.3746(5) 0.054(2) Uiso 0.15 1 d D U P D 3
F35 F 0.857(3) 0.077(2) 0.4364(13) 0.097(6) Uiso 0.15 1 d D U P D 3
F31 F 0.976(3) 0.084(2) 0.3197(15) 0.076(7) Uiso 0.15 1 d D U P D 3
F32 F 0.839(3) 0.289(3) 0.4275(17) 0.134(9) Uiso 0.15 1 d D U P D 3
F36 F 0.946(3) 0.287(3) 0.3092(16) 0.081(6) Uiso 0.15 1 d D U P D 3
F34 F 1.053(2) 0.259(2) 0.4262(15) 0.097(6) Uiso 0.15 1 d D U P D 3
F33 F 0.758(2) 0.102(3) 0.3127(15) 0.107(8) Uiso 0.15 1 d D U P D 3
F24A F 0.978(2) 0.345(2) 0.3129(15) 0.102(7) Uiso 0.205(10) 1 d D . P B 2
F25A F 0.970(2) 0.318(2) 0.4458(11) 0.106(7) Uiso 0.205(10) 1 d D . P B 2
F23A F 0.938(3) 0.093(3) 0.409(2) 0.178(15) Uiso 0.205(10) 1 d D . P B 2
F26A F 0.941(2) 0.110(2) 0.2715(12) 0.123(9) Uiso 0.205(10) 1 d D . P B 2

loop_
_atom_site_aniso_label
_atom_site_aniso_U_11
_atom_site_aniso_U_22
_atom_site_aniso_U_33
_atom_site_aniso_U_23
_atom_site_aniso_U_13
_atom_site_aniso_U_12
Rh1 0.02772(15) 0.03407(18) 0.04497(17) 0.00462(12) -0.00110(11) 0.00587(12)
P10 0.0437(5) 0.0538(6) 0.0843(8) 0.0104(6) 0.0043(5) 0.0207(5)
P20 0.0530(8) 0.0751(11) 0.0712(9) 0.0218(8) -0.0058(7) 0.0176(8)
F12 0.088(2) 0.095(2) 0.0818(19) 0.0206(17) 0.0003(16) 0.0493(19)
N1 0.0391(18) 0.038(2) 0.049(2) 0.0094(18) 0.0057(15) 0.0140(16)
F13 0.109(3) 0.073(2) 0.132(3) -0.023(2) -0.048(2) 0.049(2)
F16 0.0655(18) 0.119(3) 0.115(3) 0.048(2) 0.0212(17) 0.0393(19)
N12 0.0316(17) 0.035(2) 0.057(2) -0.0023(16) -0.0076(14) 0.0089(17)
F14 0.098(2) 0.073(2) 0.129(3) -0.017(2) -0.015(2) 0.0344(19)
F11 0.0755(19) 0.078(2) 0.121(3) 0.0240(19) -0.0114(18) 0.0380(17)
C6 0.046(3) 0.044(3) 0.045(2) 0.004(2) 0.0036(17) 0.025(2)
F15 0.071(2) 0.122(3) 0.188(4) 0.066(3) 0.055(3) 0.041(2)
N13 0.0349(16) 0.0408(19) 0.0529(19) 0.0020(15) -0.0003(14) 0.0125(14)
F21 0.062(2) 0.129(4) 0.133(4) 0.046(4) -0.001(2) 0.030(2)
C7 0.041(2) 0.037(3) 0.054(3) -0.002(2) -0.0048(17) 0.017(2)
C22 0.0326(18) 0.047(2) 0.047(2) 0.0059(19) -0.0012(15) 0.0170(17)
C5 0.049(3) 0.056(3) 0.066(3) 0.016(3) 0.008(2) 0.027(3)
F22 0.057(2) 0.168(5) 0.126(4) 0.034(4) -0.005(2) 0.031(3)
C21 0.0409(19) 0.036(2) 0.053(2) 0.0039(17) -0.0016(17) 0.0174(17)
C8 0.045(2) 0.054(3) 0.065(3) 0.000(3) -0.011(2) 0.022(2)
C23 0.0262(16) 0.049(2) 0.052(2) 0.0094(18) -0.0045(15) 0.0104(16)
C2 0.042(2) 0.047(3) 0.062(3) 0.014(2) 0.0090(19) 0.0107(19)
C9 0.038(2) 0.057(3) 0.080(4) -0.010(3) -0.015(2) 0.017(2)
C20 0.0376(19) 0.044(2) 0.054(2) 0.0140(19) -0.0007(16) 0.0118(17)
F23 0.090(4) 0.152(7) 0.067(3) 0.031(4) -0.002(3) 0.031(4)
C27 0.049(3) 0.057(4) 0.056(3) 0.008(3) 0.007(2) 0.022(3)
C15 0.074(4) 0.050(3) 0.083(4) -0.010(3) 0.004(4) 0.026(3)
C18 0.038(2) 0.051(3) 0.063(3) 0.007(2) 0.010(2) 0.0155(19)
C26 0.053(3) 0.048(3) 0.069(3) 0.002(2) -0.006(2) 0.020(2)
F24 0.095(4) 0.191(9) 0.088(5) 0.058(5) 0.010(3) 0.052(5)
C11 0.033(2) 0.040(2) 0.073(3) 0.000(2) -0.005(2) 0.004(2)
C4 0.060(3) 0.064(4) 0.076(4) 0.029(3) 0.017(3) 0.031(3)
C19 0.0377(19) 0.054(3) 0.043(2) 0.0110(19) -0.0018(16) 0.0134(18)
C16 0.062(3) 0.075(4) 0.088(4) -0.006(3) 0.011(3) 0.037(3)
C24 0.053(3) 0.074(4) 0.049(2) 0.004(2) 0.003(2) 0.017(2)
C3 0.049(3) 0.048(3) 0.081(4) 0.021(3) 0.016(3) 0.011(2)
C17 0.046(2) 0.070(4) 0.078(3) 0.012(3) 0.011(2) 0.023(2)
C14 0.048(2) 0.046(3) 0.065(3) -0.004(2) 0.003(2) 0.012(2)
C10 0.035(2) 0.043(3) 0.089(4) -0.004(3) -0.009(2) 0.0051(19)
F26 0.114(6) 0.060(4) 0.195(10) -0.003(5) -0.003(6) 0.036(4)
C28 0.040(2) 0.056(3) 0.064(3) 0.004(2) -0.0055(19) 0.010(2)
F25 0.135(6) 0.073(4) 0.194(10) 0.021(5) -0.020(6) 0.039(4)
C25 0.049(2) 0.053(3) 0.070(3) 0.023(2) 0.006(2) 0.009(2)
O1 0.119(8) 0.099(7) 0.160(10) 0.030(7) -0.023(7) 0.032(6)

loop_
_atom_type_symbol
_atom_type_description
_atom_type_scat_dispersion_real
_atom_type_scat_dispersion_imag
_atom_type_scat_source
C C 0.0181 0.0091 'International Tables Vol C Tables 4.2.6.8 and 6.1.1.4'
H H 0.0000 0.0000 'International Tables Vol C Tables 4.2.6.8 and 6.1.1.4'
F F 0.0727 0.0534 'International Tables Vol C Tables 4.2.6.8 and 6.1.1.4'
N N 0.0311 0.0180 'International Tables Vol C Tables 4.2.6.8 and 6.1.1.4'
O O 0.0492 0.0322 'International Tables Vol C Tables 4.2.6.8 and 6.1.1.4'
P P 0.2955 0.4335 'International Tables Vol C Tables 4.2.6.8 and 6.1.1.4'
Rh Rh 0.0927 3.6045 'International Tables Vol C Tables 4.2.6.8 and 6.1.1.4'

loop_
_geom_angle_atom_site_label_1
_geom_angle_atom_site_label_2
_geom_angle_atom_site_label_3
_geom_angle
N1 Rh1 N13 86.67(16)
N1 Rh1 C22 100.24(16)
N1 Rh1 C21 126.76(17)
N1 Rh1 C23 106.03(15)
N1 Rh1 C20 164.58(17)
N1 Rh1 C19 139.63(16)
N12 Rh1 N1 77.05(16)
N12 Rh1 N13 85.45(16)
N12 Rh1 C22 123.94(17)
N12 Rh1 C21 99.52(17)
N12 Rh1 C23 162.58(17)
N12 Rh1 C20 107.88(17)
N12 Rh1 C19 143.07(17)
N13 Rh1 C22 150.58(15)
N13 Rh1 C21 146.53(16)
N13 Rh1 C23 111.69(15)
N13 Rh1 C20 108.08(16)
N13 Rh1 C19 91.71(16)
C22 Rh1 C21 38.17(16)
C23 Rh1 C22 38.90(16)
C23 Rh1 C21 64.61(16)
C20 Rh1 C22 64.72(16)
C20 Rh1 C21 38.81(17)
C20 Rh1 C23 64.88(16)
C20 Rh1 C19 38.72(17)
C19 Rh1 C22 64.53(16)
C19 Rh1 C21 64.54(17)
C19 Rh1 C23 38.38(16)
F12 P10 F13 88.97(19)
F12 P10 F16 89.92(18)
F12 P10 F11 178.1(2)
F13 P10 F16 89.5(2)
F13 P10 F11 89.39(19)
F16 P10 F11 89.18(19)
F14 P10 F12 91.1(2)
F14 P10 F13 179.6(3)
F14 P10 F16 90.9(2)
F14 P10 F11 90.6(2)
F15 P10 F12 92.3(2)
F15 P10 F13 90.7(3)
F15 P10 F16 177.8(2)
F15 P10 F14 88.9(3)
F15 P10 F11 88.6(2)
F22 P20 F21 179.2(3)
F22 P20 F25 93.0(4)
F23 P20 F21 90.0(3)
F23 P20 F22 89.3(3)
F23 P20 F24 174.5(5)
F23 P20 F26 90.1(5)
F23 P20 F25 87.9(5)
F24 P20 F21 87.9(3)
F24 P20 F22 92.8(3)
F24 P20 F26 94.9(5)
F24 P20 F25 86.9(5)
F26 P20 F21 87.7(4)
F26 P20 F22 92.6(4)
F26 P20 F25 174.0(5)
F25 P20 F21 86.6(4)
C6 N1 Rh1 115.6(4)
C2 N1 Rh1 125.5(3)
C2 N1 C6 118.6(4)
C7 N12 Rh1 116.6(3)
C7 N12 C11 118.9(4)
C11 N12 Rh1 124.1(4)
N1 C6 C7 115.5(5)
N1 C6 C5 121.5(6)
C5 C6 C7 123.1(5)
C18 N13 Rh1 120.7(3)
C14 N13 Rh1 120.9(3)
C14 N13 C18 118.3(4)
N12 C7 C6 114.7(4)
N12 C7 C8 121.8(6)
C8 C7 C6 123.6(5)
C21 C22 Rh1 71.3(2)
C21 C22 C23 108.1(4)
C21 C22 C27 126.7(4)
C23 C22 Rh1 70.0(2)
C23 C22 C27 124.9(4)
C27 C22 Rh1 128.6(3)
C6 C5 H5 120.3
C4 C5 C6 119.3(5)
C4 C5 H5 120.3
C22 C21 Rh1 70.5(2)
C22 C21 C20 107.6(4)
C22 C21 C26 125.6(4)
C20 C21 Rh1 69.0(2)
C20 C21 C26 126.8(4)
C26 C21 Rh1 127.4(3)
C7 C8 H8 120.6
C9 C8 C7 118.7(6)
C9 C8 H8 120.6
C22 C23 Rh1 71.1(2)
C22 C23 C28 126.8(4)
C19 C23 Rh1 70.8(2)
C19 C23 C22 107.8(4)
C19 C23 C28 125.1(4)
C28 C23 Rh1 129.1(3)
N1 C2 H2 118.9
N1 C2 C3 122.1(5)
C3 C2 H2 118.9
C8 C9 H9 119.9
C8 C9 C10 120.1(5)
C10 C9 H9 119.9
C21 C20 Rh1 72.1(2)
C21 C20 C25 126.0(4)
C19 C20 Rh1 71.2(2)
C19 C20 C21 108.1(4)
C19 C20 C25 125.3(4)
C25 C20 Rh1 129.0(3)
C22 C27 H27A 109.5
C22 C27 H27B 109.5
C22 C27 H27C 109.5
H27A C27 H27B 109.5
H27A C27 H27C 109.5
H27B C27 H27C 109.5
C16 C15 H15 119.8
C16 C15 C14 120.5(6)
C14 C15 H15 119.8
N13 C18 H18 118.5
N13 C18 C17 123.0(5)
C17 C18 H18 118.5
C21 C26 H26A 109.5
C21 C26 H26B 109.5
C21 C26 H26C 109.5
H26A C26 H26B 109.5
H26A C26 H26C 109.5
H26B C26 H26C 109.5
N12 C11 H11 119.0
N12 C11 C10 121.9(6)
C10 C11 H11 119.0
C5 C4 H4 120.2
C5 C4 C3 119.7(5)
C3 C4 H4 120.2
C23 C19 Rh1 70.8(2)
C23 C19 C20 108.4(4)
C23 C19 C24 125.6(4)
C20 C19 Rh1 70.1(2)
C20 C19 C24 125.9(4)
C24 C19 Rh1 127.1(3)
C15 C16 H16 120.9
C15 C16 C17 118.1(5)
C17 C16 H16 120.9
C19 C24 H24A 109.5
C19 C24 H24B 109.5
C19 C24 H24C 109.5
H24A C24 H24B 109.5
H24A C24 H24C 109.5
H24B C24 H24C 109.5
C2 C3 H3 120.6
C4 C3 C2 118.8(5)
C4 C3 H3 120.6
C18 C17 C16 119.1(5)
C18 C17 H17 120.5
C16 C17 H17 120.5
N13 C14 C15 121.0(5)
N13 C14 H14 119.5
C15 C14 H14 119.5
C9 C10 C11 118.5(5)
C9 C10 H10 120.7
C11 C10 H10 120.7
C23 C28 H28A 109.5
C23 C28 H28B 109.5
C23 C28 H28C 109.5
H28A C28 H28B 109.5
H28A C28 H28C 109.5
H28B C28 H28C 109.5
C20 C25 H25A 109.5
C20 C25 H25B 109.5
C20 C25 H25C 109.5
H25A C25 H25B 109.5
H25A C25 H25C 109.5
H25B C25 H25C 109.5
N0AA Rh C19A 92.0(5)
N0AA Rh C20A 113.5(6)
N0AA Rh C21A 152.1(6)
N0AA Rh C23A 106.2(6)
C20A Rh C19A 38.0(2)
C21A Rh C19A 64.3(4)
C21A Rh C20A 38.5(3)
C21A Rh C23A 65.0(4)
C22A Rh N0AA 144.2(6)
C22A Rh C19A 64.6(3)
C22A Rh C20A 64.8(4)
C22A Rh C21A 39.1(3)
C22A Rh C23A 38.9(2)
C23A Rh C19A 38.2(2)
C23A Rh C20A 64.2(3)
N1A Rh N0AA 86.4(7)
N1A Rh C19A 137.4(6)
N1A Rh C20A 105.2(6)
N1A Rh C21A 100.9(6)
N1A Rh C22A 129.3(7)
N1A Rh C23A 165.8(6)
N12A Rh N0AA 86.0(7)
N12A Rh C19A 144.6(6)
N12A Rh C20A 160.3(7)
N12A Rh C21A 121.9(7)
N12A Rh C22A 97.9(7)
N12A Rh C23A 108.9(6)
N12A Rh N1A 77.9(7)
C2AA N0AA Rh 119.4(13)
C0BA N0AA Rh 122.8(14)
C0BA N0AA C2AA 117.4(17)
N0AA C2AA H2AA 118.6
N0AA C2AA C9AA 122.9(19)
C9AA C2AA H2AA 118.6
C9AA C6AA H6AA 118.8
C9AA C6AA C1BA 122(3)
C1BA C6AA H6AA 118.8
C2AA C9AA H9AA 121.8
C6AA C9AA C2AA 116(2)
C6AA C9AA H9AA 121.8
N0AA C0BA H0BA 117.3
N0AA C0BA C1BA 125(2)
C1BA C0BA H0BA 117.3
C20A C19A Rh 70.5(5)
C20A C19A C23A 108.0
C20A C19A C24A 126.0
C23A C19A Rh 69.5(5)
C23A C19A C24A 126.0
C24A C19A Rh 125.7(5)
C19A C20A Rh 71.5(5)
C19A C20A C21A 108.0
C19A C20A C25A 126.0
C21A C20A Rh 69.0(5)
C21A C20A C25A 126.0
C25A C20A Rh 125.1(5)
C20A C21A Rh 72.5(5)
C20A C21A C26A 126.0
C22A C21A Rh 69.9(5)
C22A C21A C20A 108.0
C22A C21A C26A 126.0
C26A C21A Rh 123.3(4)
C21A C22A Rh 71.0(5)
C21A C22A C23A 108.0
C21A C22A C27A 126.0
C23A C22A Rh 72.0(5)
C23A C22A C27A 126.0
C27A C22A Rh 122.7(5)
C19A C23A Rh 72.3(5)
C19A C23A C22A 108.0
C19A C23A C28A 126.0
C22A C23A Rh 69.1(5)
C22A C23A C28A 126.0
C28A C23A Rh 124.2(5)
C19A C24A H24D 109.5
C19A C24A H24E 109.5
C19A C24A H24F 109.5
H24D C24A H24E 109.5
H24D C24A H24F 109.5
H24E C24A H24F 109.5
C20A C25A H25D 109.5
C20A C25A H25E 109.5
C20A C25A H25F 109.5
H25D C25A H25E 109.5
H25D C25A H25F 109.5
H25E C25A H25F 109.5
C21A C26A H26D 109.5
C21A C26A H26E 109.5
C21A C26A H26F 109.5
H26D C26A H26E 109.5
H26D C26A H26F 109.5
H26E C26A H26F 109.5
C22A C27A H27D 109.5
C22A C27A H27E 109.5
C22A C27A H27F 109.5
H27D C27A H27E 109.5
H27D C27A H27F 109.5
H27E C27A H27F 109.5
C23A C28A H28D 109.5
C23A C28A H28E 109.5
C23A C28A H28F 109.5
H28D C28A H28E 109.5
H28D C28A H28F 109.5
H28E C28A H28F 109.5
C6AA C1BA H1BA 122.3
C0BA C1BA C6AA 115(2)
C0BA C1BA H1BA 122.3
C2A N1A Rh 121.9(10)
C2A N1A C6A 120.0
C6A N1A Rh 118.0(10)
N1A C2A H2A 120.0
C3A C2A N1A 120.0
C3A C2A H2A 120.0
C2A C3A H3A 120.0
C2A C3A C4A 120.0
C4A C3A H3A 120.0
C3A C4A H4A 120.0
C3A C4A C5A 120.0
C5A C4A H4A 120.0
C4A C5A H5A 120.0
C6A C5A C4A 120.0
C6A C5A H5A 120.0
N1A C6A C7A 110.8(14)
C5A C6A N1A 120.0
C5A C6A C7A 129.1(14)
C7A N12A Rh 114.0(11)
C7A N12A C11A 120.0
C11A N12A Rh 126.0(11)
N12A C7A C6A 118.7(15)
N12A C7A C8A 120.0
C8A C7A C6A 121.3(15)
C7A C8A H8A 120.0
C7A C8A C9A 120.0
C9A C8A H8A 120.0
C8A C9A H9A 120.0
C8A C9A C10A 120.0
C10A C9A H9A 120.0
C9A C10A H10A 120.0
C11A C10A C9A 120.0
C11A C10A H10A 120.0
N12A C11A H11A 120.0
C10A C11A N12A 120.0
C10A C11A H11A 120.0
F35 P30 F31 90.8(12)
F35 P30 F36 178.5(14)
F35 P30 F34 89.5(12)
F35 P30 F33 95.1(13)
F31 P30 F36 87.7(12)
F32 P30 F35 93.4(13)
F32 P30 F31 174.0(15)
F32 P30 F36 88.0(13)
F32 P30 F34 91.2(14)
F32 P30 F33 94.6(14)
F34 P30 F31 84.6(12)
F34 P30 F36 90.2(13)
F33 P30 F31 89.2(13)
F33 P30 F36 85.1(13)
F33 P30 F34 172.4(14)

loop_
_geom_bond_atom_site_label_1
_geom_bond_atom_site_label_2
_geom_bond_distance
Rh1 N1 2.106(4)
Rh1 N12 2.105(3)
Rh1 N13 2.127(4)
Rh1 C22 2.179(4)
Rh1 C21 2.190(4)
Rh1 C23 2.164(4)
Rh1 C20 2.149(4)
Rh1 C19 2.163(4)
P10 F12 1.579(3)
P10 F13 1.589(3)
P10 F16 1.591(3)
P10 F14 1.577(4)
P10 F11 1.610(3)
P10 F15 1.559(3)
P20 F21 1.604(4)
P20 F22 1.589(4)
P20 F23 1.574(5)
P20 F24 1.575(7)
P20 F26 1.582(7)
P20 F25 1.594(7)
N1 C6 1.354(6)
N1 C2 1.341(6)
N12 C7 1.341(7)
N12 C11 1.344(6)
C6 C7 1.482(9)
C6 C5 1.381(7)
N13 C18 1.344(6)
N13 C14 1.342(6)
C7 C8 1.391(6)
C22 C21 1.429(6)
C22 C23 1.446(6)
C22 C27 1.476(6)
C5 H5 0.9500
C5 C4 1.369(9)
C21 C20 1.442(6)
C21 C26 1.479(6)
C8 H8 0.9500
C8 C9 1.370(8)
C23 C19 1.423(6)
C23 C28 1.497(6)
C2 H2 0.9500
C2 C3 1.384(7)
C9 H9 0.9500
C9 C10 1.370(10)
C20 C19 1.430(6)
C20 C25 1.500(6)
C27 H27A 0.9800
C27 H27B 0.9800
C27 H27C 0.9800
C15 H15 0.9500
C15 C16 1.374(10)
C15 C14 1.381(9)
C18 H18 0.9500
C18 C17 1.366(7)
C26 H26A 0.9800
C26 H26B 0.9800
C26 H26C 0.9800
C11 H11 0.9500
C11 C10 1.389(7)
C4 H4 0.9500
C4 C3 1.371(9)
C19 C24 1.485(6)
C16 H16 0.9500
C16 C17 1.379(9)
C24 H24A 0.9800
C24 H24B 0.9800
C24 H24C 0.9800
C3 H3 0.9500
C17 H17 0.9500
C14 H14 0.9500
C10 H10 0.9500
C28 H28A 0.9800
C28 H28B 0.9800
C28 H28C 0.9800
C25 H25A 0.9800
C25 H25B 0.9800
C25 H25C 0.9800
Rh N0AA 2.121(16)
Rh C19A 2.187(14)
Rh C20A 2.173(16)
Rh C21A 2.127(16)
Rh C22A 2.112(15)
Rh C23A 2.150(14)
Rh N1A 2.057(13)
Rh N12A 2.051(15)
N0AA C2AA 1.32(3)
N0AA C0BA 1.31(3)
C2AA H2AA 0.9500
C2AA C9AA 1.44(3)
C6AA H6AA 0.9500
C6AA C9AA 1.33(4)
C6AA C1BA 1.39(4)
C9AA H9AA 0.9500
C0BA H0BA 0.9500
C0BA C1BA 1.39(3)
C19A C20A 1.4200
C19A C23A 1.4200
C19A C24A 1.5095
C20A C21A 1.4200
C20A C25A 1.5095
C21A C22A 1.4200
C21A C26A 1.5095
C22A C23A 1.4200
C22A C27A 1.5095
C23A C28A 1.5095
C24A H24D 0.9800
C24A H24E 0.9800
C24A H24F 0.9800
C25A H25D 0.9800
C25A H25E 0.9800
C25A H25F 0.9800
C26A H26D 0.9800
C26A H26E 0.9800
C26A H26F 0.9800
C27A H27D 0.9800
C27A H27E 0.9800
C27A H27F 0.9800
C28A H28D 0.9800
C28A H28E 0.9800
C28A H28F 0.9800
C1BA H1BA 0.9500
N1A C2A 1.3900
N1A C6A 1.3900
C2A H2A 0.9500
C2A C3A 1.3900
C3A H3A 0.9500
C3A C4A 1.3900
C4A H4A 0.9500
C4A C5A 1.3900
C5A H5A 0.9500
C5A C6A 1.3900
C6A C7A 1.42(2)
N12A C7A 1.3900
N12A C11A 1.3900
C7A C8A 1.3900
C8A H8A 0.9500
C8A C9A 1.3900
C9A H9A 0.9500
C9A C10A 1.3900
C10A H10A 0.9500
C10A C11A 1.3900
C11A H11A 0.9500
P30 F35 1.557(15)
P30 F31 1.581(16)
P30 F32 1.543(16)
P30 F36 1.617(16)
P30 F34 1.581(16)
P30 F33 1.567(16)
